data_7213271
loop_
_publ_author_name
'Carroll, Michael A.'
'White, Andrew J. P.'
'Widdowson, David A.'
'Williams, David J.'

_publ_section_title
;
 Efficient regio- and diastereo-controlled synthesis of 1,1&#x2032;- and
 1,1&#x2032;,2,2&#x2032;-functionalised ferrocenes and the formation of
 2-oxa[3]ferrocenophanes
;
_journal_issue 10
_journal_name_full 'Journal of the Chemical Society, Perkin Transactions 1'
_journal_page_first 1551
_journal_paper_doi 10.1039/b000833h
_journal_year 2000
_chemical_formula_sum 'C24 H32 Fe O'
_chemical_formula_weight 392.35
_chemical_name_systematic
; 
 ? 
;
_space_group_IT_number 2
_symmetry_cell_setting triclinic
_symmetry_space_group_name_Hall '-P 1'
_symmetry_space_group_name_H-M 'P -1'
_atom_sites_solution_hydrogens geom
_atom_sites_solution_primary direct
_atom_sites_solution_secondary difmap
_audit_creation_method SHELXL
_cell_angle_alpha 80.22(2)
_cell_angle_beta 81.78(2)
_cell_angle_gamma 88.121(15)
_cell_formula_units_Z 2
_cell_length_a 6.0101(11)
_cell_length_b 11.636(2)
_cell_length_c 14.551(3)
_cell_measurement_temperature 293(2)
_cell_volume 992.5(3)
_computing_cell_refinement 'Siemens XSCANS'
_computing_data_collection 'Siemens XSCANS'
_computing_data_reduction 'Siemens SHELXTL'
_computing_molecular_graphics 'Siemens SHELXTL'
_computing_publication_material 'Siemens SHELXTL'
_computing_structure_refinement 'SHELXL-93 (Sheldrick, 1993)'
_computing_structure_solution 'SHELXS-86 (Sheldrick, 1990)'
_diffrn_ambient_temperature 293(2)
_diffrn_measurement_device 'Siemens P4'
_diffrn_measurement_method '\w scans'
_diffrn_radiation_monochromator graphite
_diffrn_radiation_source 'fine-focus sealed tube'
_diffrn_radiation_type CuK\a
_diffrn_radiation_wavelength 1.54178
_diffrn_reflns_av_R_equivalents 0.0000
_diffrn_reflns_av_sigmaI/netI 0.0409
_diffrn_reflns_limit_h_max 6
_diffrn_reflns_limit_h_min 0
_diffrn_reflns_limit_k_max 12
_diffrn_reflns_limit_k_min -12
_diffrn_reflns_limit_l_max 16
_diffrn_reflns_limit_l_min -15
_diffrn_reflns_number 2774
_diffrn_reflns_theta_max 57.98
_diffrn_reflns_theta_min 3.11
_diffrn_standards_interval_count 50
_diffrn_standards_number 2
_exptl_absorpt_coefficient_mu 6.143
_exptl_absorpt_correction_T_max 0.7439
_exptl_absorpt_correction_T_min 0.3062
_exptl_absorpt_correction_type empirical
_exptl_crystal_colour Yellow
_exptl_crystal_density_diffrn 1.313
_exptl_crystal_description 'platy needles'
_exptl_crystal_F_000 420
_exptl_crystal_size_max 0.33
_exptl_crystal_size_mid 0.08
_exptl_crystal_size_min 0.04
_refine_diff_density_max 0.227
_refine_diff_density_min -0.182
_refine_diff_density_rms 0.042
_refine_ls_extinction_coef 0.0008(2)
_refine_ls_extinction_expression Fc^*^=kFc[1+0.001xFc^2^\l^3^/sin(2\q)]^-1/4^
_refine_ls_extinction_method SHELXL
_refine_ls_goodness_of_fit_all 1.018
_refine_ls_goodness_of_fit_obs 1.054
_refine_ls_matrix_type full
_refine_ls_number_parameters 236
_refine_ls_number_reflns 2674
_refine_ls_number_restraints 0
_refine_ls_restrained_S_all 1.023
_refine_ls_restrained_S_obs 1.054
_refine_ls_R_factor_all 0.0511
_refine_ls_R_factor_obs 0.0380
_refine_ls_shift/esd_max 0.000
_refine_ls_shift/esd_mean 0.000
_refine_ls_structure_factor_coef Fsqd
_refine_ls_weighting_details 'w=1/[\s^2^(Fo^2^)+(0.0461P)^2^+0.2643P] where P=(Fo^2^+2Fc^2^)/3'
_refine_ls_weighting_scheme calc
_refine_ls_wR_factor_all 0.0905
_refine_ls_wR_factor_obs 0.0848
_reflns_number_observed 2337
_reflns_number_total 2774
_reflns_observed_criterion >2sigma(I)
_cod_data_source_file b000833hsup1.cif
_cod_data_source_block DAW94b
_cod_depositor_comments
;
The following automatic conversions were performed:

'_symmetry_cell_setting' value 'Triclinic' changed to 'triclinic'
according to /home/saulius/struct/CIF-dictionaries/cif_core.dic
dictionary named 'cif_core.dic' version 2.4.2 from
2011-04-26.

'_exptl_absorpt_correction_type' value 'Empirical'
changed to 'empirical' according to
/home/saulius/struct/CIF-dictionaries/cif_core.dic dictionary named
'cif_core.dic' version 2.4.2 from 2011-04-26.

Automatic conversion script
Id: cif_fix_values 1891 2012-01-12 08:04:46Z andrius 

The following automatic conversions were performed:

'_refine_ls_weighting_scheme' value 'calc
w=1/[\s^2^(Fo^2^)+(0.0461P)^2^+0.2643P] where P=(Fo^2^+2Fc^2^)/3' was
changed to 'calc'. New tag '_refine_ls_weighting_details' was
created. The value of the new tag was set to
'w=1/[\s^2^(Fo^2^)+(0.0461P)^2^+0.2643P] where P=(Fo^2^+2Fc^2^)/3'.

Automatic conversion script
Id: cif_fix_values 3143 2015-03-26 13:38:13Z robertas 
;
_cod_original_sg_symbol_H-M P-1
_cod_original_formula_sum 'C24 H32 O Fe'
_cod_database_code 7213271

loop_
_symmetry_equiv_pos_as_xyz
'x, y, z'
'-x, -y, -z'

loop_
_atom_site_aniso_label
_atom_site_aniso_U_11
_atom_site_aniso_U_22
_atom_site_aniso_U_33
_atom_site_aniso_U_23
_atom_site_aniso_U_13
_atom_site_aniso_U_12
Fe 0.0362(3) 0.0341(3) 0.0372(3) -0.0091(2) -0.0056(2) 0.0002(2)
O 0.0294(11) 0.0380(11) 0.0442(11) -0.0051(9) -0.0033(9) 0.0030(8)
C1 0.032(2) 0.037(2) 0.037(2) -0.0047(13) -0.0018(13) -0.0003(13)
C2 0.036(2) 0.041(2) 0.049(2) -0.0136(14) -0.0058(14) 0.0002(14)
C3 0.044(2) 0.045(2) 0.051(2) -0.018(2) 0.002(2) -0.0006(15)
C4 0.061(2) 0.053(2) 0.043(2) -0.019(2) 0.000(2) -0.008(2)
C5 0.045(2) 0.053(2) 0.037(2) -0.0045(15) -0.0080(14) -0.008(2)
C6 0.038(2) 0.038(2) 0.033(2) -0.0038(13) -0.0074(13) 0.0007(13)
C7 0.046(2) 0.040(2) 0.043(2) -0.0063(14) -0.0134(15) 0.0049(14)
C8 0.058(2) 0.040(2) 0.052(2) -0.008(2) -0.011(2) 0.010(2)
C9 0.060(2) 0.037(2) 0.047(2) -0.0122(14) -0.002(2) -0.006(2)
C10 0.041(2) 0.042(2) 0.042(2) -0.0043(14) -0.0046(14) -0.0063(14)
C11 0.034(2) 0.039(2) 0.039(2) -0.0014(13) -0.0037(13) -0.0005(13)
C12 0.034(2) 0.036(2) 0.042(2) -0.0086(13) -0.0045(13) 0.0006(13)
C13 0.056(2) 0.041(2) 0.045(2) -0.0075(14) 0.002(2) -0.009(2)
C14 0.046(2) 0.049(2) 0.061(2) -0.011(2) 0.005(2) -0.011(2)
C15 0.051(2) 0.043(2) 0.070(2) -0.018(2) -0.007(2) -0.008(2)
C16 0.049(2) 0.043(2) 0.063(2) -0.021(2) -0.002(2) -0.001(2)
C17 0.036(2) 0.045(2) 0.066(2) -0.020(2) 0.000(2) 0.0010(14)
C18 0.034(2) 0.038(2) 0.037(2) -0.0059(13) -0.0096(13) 0.0002(13)
C19 0.035(2) 0.044(2) 0.040(2) -0.0139(14) -0.0030(13) -0.0025(13)
C20 0.070(3) 0.062(2) 0.047(2) -0.002(2) 0.006(2) 0.007(2)
C21 0.082(3) 0.078(3) 0.055(2) -0.001(2) 0.015(2) 0.001(2)
C22 0.067(3) 0.101(3) 0.053(2) -0.029(2) 0.013(2) -0.009(2)
C23 0.053(2) 0.070(2) 0.073(3) -0.027(2) 0.012(2) 0.005(2)
C24 0.053(2) 0.050(2) 0.058(2) -0.015(2) 0.004(2) 0.004(2)

loop_
_atom_site_label
_atom_site_type_symbol
_atom_site_fract_x
_atom_site_fract_y
_atom_site_fract_z
_atom_site_U_iso_or_equiv
_atom_site_thermal_displace_type
_atom_site_occupancy
_atom_site_calc_flag
_atom_site_refinement_flags
Fe Fe 0.09635(8) 0.10631(4) 0.16637(3) 0.0355(2) Uani 1 d .
O O -0.1951(3) 0.3269(2) 0.22824(13) 0.0377(5) Uani 1 d .
C1 C 0.1128(5) 0.2761(2) 0.1094(2) 0.0359(7) Uani 1 d .
C2 C 0.3332(5) 0.2290(2) 0.1164(2) 0.0413(7) Uani 1 d .
H2A H 0.4363(5) 0.2544(2) 0.1504(2) 0.050 Uiso 1 calc R
C3 C 0.3686(5) 0.1376(3) 0.0633(2) 0.0468(8) Uani 1 d .
H3A H 0.4986(5) 0.0924(3) 0.0567(2) 0.056 Uiso 1 calc R
C4 C 0.1746(6) 0.1264(3) 0.0220(2) 0.0516(9) Uani 1 d .
H4A H 0.1531(6) 0.0727(3) -0.0164(2) 0.062 Uiso 1 calc R
C5 C 0.0180(5) 0.2116(3) 0.0495(2) 0.0449(8) Uani 1 d .
H5A H -0.1243(5) 0.2239(3) 0.0314(2) 0.054 Uiso 1 calc R
C6 C -0.0836(5) 0.1272(2) 0.2890(2) 0.0364(7) Uani 1 d .
C7 C 0.1188(5) 0.0647(2) 0.3057(2) 0.0427(7) Uani 1 d .
H7A H 0.2296(5) 0.0885(2) 0.3368(2) 0.051 Uiso 1 calc R
C8 C 0.1238(6) -0.0387(3) 0.2675(2) 0.0499(8) Uani 1 d .
H8A H 0.2385(6) -0.0943(3) 0.2683(2) 0.060 Uiso 1 calc R
C9 C -0.0760(6) -0.0432(3) 0.2276(2) 0.0480(8) Uani 1 d .
H9A H -0.1158(6) -0.1021(3) 0.1973(2) 0.058 Uiso 1 calc R
C10 C -0.2055(5) 0.0582(2) 0.2420(2) 0.0418(7) Uani 1 d .
H10A H -0.3462(5) 0.0764(2) 0.2237(2) 0.050 Uiso 1 calc R
C11 C -0.0096(5) 0.3707(2) 0.1569(2) 0.0379(7) Uani 1 d .
H11A H -0.0795(5) 0.4205(2) 0.1074(2) 0.046 Uiso 1 calc R
C12 C 0.1493(5) 0.4506(2) 0.1894(2) 0.0372(7) Uani 1 d .
H12A H 0.2435(5) 0.4021(2) 0.2307(2) 0.045 Uiso 1 calc R
C13 C 0.3026(6) 0.5146(3) 0.1044(2) 0.0480(8) Uani 1 d .
H13A H 0.3856(6) 0.4580(3) 0.0708(2) 0.058 Uiso 1 calc R
H13B H 0.2114(6) 0.5613(3) 0.0620(2) 0.058 Uiso 1 calc R
C14 C 0.4671(5) 0.5930(3) 0.1339(2) 0.0526(9) Uani 1 d .
H14A H 0.5664(5) 0.5455(3) 0.1721(2) 0.063 Uiso 1 calc R
H14B H 0.5584(5) 0.6335(3) 0.0781(2) 0.063 Uiso 1 calc R
C15 C 0.3481(6) 0.6818(3) 0.1893(2) 0.0538(9) Uani 1 d .
H15A H 0.2641(6) 0.7362(3) 0.1487(2) 0.065 Uiso 1 calc R
H15B H 0.4583(6) 0.7256(3) 0.2114(2) 0.065 Uiso 1 calc R
C16 C 0.1895(5) 0.6213(3) 0.2726(2) 0.0509(8) Uani 1 d .
H16A H 0.2768(5) 0.5758(3) 0.3173(2) 0.061 Uiso 1 calc R
H16B H 0.1051(5) 0.6796(3) 0.3038(2) 0.061 Uiso 1 calc R
C17 C 0.0267(5) 0.5417(3) 0.2438(2) 0.0482(8) Uani 1 d .
H17A H -0.0721(5) 0.5883(3) 0.2047(2) 0.058 Uiso 1 calc R
H17B H -0.0654(5) 0.5021(3) 0.2997(2) 0.058 Uiso 1 calc R
C18 C -0.1465(5) 0.2477(2) 0.3105(2) 0.0357(7) Uani 1 d .
H18A H -0.0213(5) 0.2785(2) 0.3350(2) 0.043 Uiso 1 calc R
C19 C -0.3562(5) 0.2443(2) 0.3839(2) 0.0389(7) Uani 1 d .
H19A H -0.4785(5) 0.2139(2) 0.3573(2) 0.047 Uiso 1 calc R
C20 C -0.3282(6) 0.1620(3) 0.4743(2) 0.0619(10) Uani 1 d .
H20A H -0.2894(6) 0.0848(3) 0.4600(2) 0.074 Uiso 1 calc R
H20B H -0.2055(6) 0.1886(3) 0.5018(2) 0.074 Uiso 1 calc R
C21 C -0.5403(7) 0.1551(3) 0.5451(3) 0.0752(12) Uani 1 d .
H21A H -0.5127(7) 0.1053(3) 0.6030(3) 0.090 Uiso 1 calc R
H21B H -0.6586(7) 0.1201(3) 0.5205(3) 0.090 Uiso 1 calc R
C22 C -0.6177(7) 0.2742(4) 0.5664(3) 0.0735(12) Uani 1 d .
H22A H -0.7597(7) 0.2669(4) 0.6080(3) 0.088 Uiso 1 calc R
H22B H -0.5082(7) 0.3053(4) 0.5984(3) 0.088 Uiso 1 calc R
C23 C -0.6463(6) 0.3572(3) 0.4769(3) 0.0655(10) Uani 1 d .
H23A H -0.6853(6) 0.4341(3) 0.4917(3) 0.079 Uiso 1 calc R
H23B H -0.7685(6) 0.3309(3) 0.4489(3) 0.079 Uiso 1 calc R
C24 C -0.4306(6) 0.3644(3) 0.4060(2) 0.0540(9) Uani 1 d .
H24A H -0.4562(6) 0.4153(3) 0.3483(2) 0.065 Uiso 1 calc R
H24B H -0.3121(6) 0.3979(3) 0.4315(2) 0.065 Uiso 1 calc R

loop_
_atom_type_symbol
_atom_type_description
_atom_type_scat_dispersion_real
_atom_type_scat_dispersion_imag
_atom_type_scat_source
C C 0.0181 0.0091 'International Tables Vol C Tables 4.2.6.8 and 6.1.1.4'
H H 0.0000 0.0000 'International Tables Vol C Tables 4.2.6.8 and 6.1.1.4'
O O 0.0492 0.0322 'International Tables Vol C Tables 4.2.6.8 and 6.1.1.4'
Fe Fe -1.1336 3.1974 'International Tables Vol C Tables 4.2.6.8 and 6.1.1.4'

loop_
_geom_angle_atom_site_label_1
_geom_angle_atom_site_label_2
_geom_angle_atom_site_label_3
_geom_angle
C6 Fe C1 96.53(11)
C6 Fe C2 114.13(12)
C1 Fe C2 41.51(11)
C6 Fe C5 116.90(12)
C1 Fe C5 41.46(12)
C2 Fe C5 68.63(12)
C6 Fe C10 41.35(11)
C1 Fe C10 113.74(12)
C2 Fe C10 150.04(12)
C5 Fe C10 104.25(13)
C6 Fe C7 41.53(12)
C1 Fe C7 117.14(12)
C2 Fe C7 104.70(13)
C5 Fe C7 154.43(12)
C10 Fe C7 68.63(12)
C6 Fe C3 153.19(12)
C1 Fe C3 69.22(12)
C2 Fe C3 40.56(11)
C5 Fe C3 67.76(13)
C10 Fe C3 165.15(12)
C7 Fe C3 124.02(13)
C6 Fe C9 69.34(12)
C1 Fe C9 152.84(12)
C2 Fe C9 165.46(12)
C5 Fe C9 123.49(13)
C10 Fe C9 40.75(12)
C7 Fe C9 67.95(12)
C3 Fe C9 132.39(12)
C6 Fe C4 156.50(13)
C1 Fe C4 69.37(12)
C2 Fe C4 68.17(13)
C5 Fe C4 40.44(13)
C10 Fe C4 126.04(13)
C7 Fe C4 161.82(13)
C3 Fe C4 39.96(13)
C9 Fe C4 114.77(13)
C6 Fe C8 69.22(12)
C1 Fe C8 156.64(12)
C2 Fe C8 126.36(13)
C5 Fe C8 161.67(12)
C10 Fe C8 68.20(13)
C7 Fe C8 40.26(12)
C3 Fe C8 115.34(13)
C9 Fe C8 40.15(13)
C4 Fe C8 129.87(13)
C18 O C11 118.6(2)
C2 C1 C5 106.0(3)
C2 C1 C11 129.4(3)
C5 C1 C11 124.6(3)
C2 C1 Fe 69.7(2)
C5 C1 Fe 69.9(2)
C11 C1 Fe 123.1(2)
C3 C2 C1 108.7(3)
C3 C2 Fe 71.0(2)
C1 C2 Fe 68.8(2)
C4 C3 C2 108.5(3)
C4 C3 Fe 70.3(2)
C2 C3 Fe 68.5(2)
C3 C4 C5 107.5(3)
C3 C4 Fe 69.7(2)
C5 C4 Fe 68.4(2)
C4 C5 C1 109.3(3)
C4 C5 Fe 71.1(2)
C1 C5 Fe 68.7(2)
C10 C6 C7 106.6(3)
C10 C6 C18 126.8(3)
C7 C6 C18 126.4(3)
C10 C6 Fe 70.4(2)
C7 C6 Fe 70.3(2)
C18 C6 Fe 120.8(2)
C8 C7 C6 109.0(3)
C8 C7 Fe 71.2(2)
C6 C7 Fe 68.2(2)
C7 C8 C9 108.0(3)
C7 C8 Fe 68.5(2)
C9 C8 Fe 69.7(2)
C8 C9 C10 107.9(3)
C8 C9 Fe 70.2(2)
C10 C9 Fe 68.5(2)
C6 C10 C9 108.5(3)
C6 C10 Fe 68.3(2)
C9 C10 Fe 70.7(2)
O C11 C1 113.2(2)
O C11 C12 114.1(2)
C1 C11 C12 112.9(2)
C11 C12 C13 109.9(2)
C11 C12 C17 113.5(2)
C13 C12 C17 108.4(2)
C14 C13 C12 111.6(3)
C15 C14 C13 112.0(3)
C14 C15 C16 110.3(3)
C17 C16 C15 112.4(3)
C16 C17 C12 111.9(2)
O C18 C6 112.1(2)
O C18 C19 106.9(2)
C6 C18 C19 111.2(2)
C20 C19 C24 109.8(3)
C20 C19 C18 112.2(3)
C24 C19 C18 113.2(2)
C21 C20 C19 111.9(3)
C20 C21 C22 111.9(3)
C23 C22 C21 110.9(3)
C22 C23 C24 111.3(3)
C19 C24 C23 111.3(3)

loop_
_geom_bond_atom_site_label_1
_geom_bond_atom_site_label_2
_geom_bond_distance
Fe C6 1.998(3)
Fe C1 2.009(3)
Fe C2 2.020(3)
Fe C5 2.025(3)
Fe C10 2.025(3)
Fe C7 2.025(3)
Fe C3 2.052(3)
Fe C9 2.054(3)
Fe C4 2.060(3)
Fe C8 2.061(3)
O C18 1.440(3)
O C11 1.451(3)
C1 C2 1.428(4)
C1 C5 1.428(4)
C1 C11 1.513(4)
C2 C3 1.411(4)
C3 C4 1.405(5)
C4 C5 1.412(4)
C6 C10 1.421(4)
C6 C7 1.426(4)
C6 C18 1.512(4)
C7 C8 1.406(4)
C8 C9 1.412(5)
C9 C10 1.421(4)
C11 C12 1.529(4)
C12 C13 1.530(4)
C12 C17 1.537(4)
C13 C14 1.519(4)
C14 C15 1.516(4)
C15 C16 1.516(4)
C16 C17 1.515(4)
C18 C19 1.528(4)
C19 C20 1.517(4)
C19 C24 1.526(4)
C20 C21 1.515(5)
C21 C22 1.515(5)
C22 C23 1.511(5)
C23 C24 1.532(4)
